data_1553925
loop_
_publ_author_name
'Cao, Bo'
'Wei, Yin'
'Shi, Min'

_publ_section_title
;
 Indium(iii)-catalyzed intramolecular dearomative cycloaddition
 ofN-sulfonylaziridines to indoles: facile synthesis of tetracyclic
 pyrroloindoline skeletons
;
_journal_issue 3
_journal_name_full 'Organic Chemistry Frontiers'
_journal_page_first 423
_journal_paper_doi 10.1039/C7QO00882A
_journal_volume 5
_journal_year 2018
_chemical_formula_sum 'C8 H12 Cl Cu N4 O4'
_chemical_formula_weight 327.21
_space_group_IT_number 33
_space_group_name_Hall 'P 2c -2n'
_space_group_name_H-M_alt 'P n a 21'
_symmetry_cell_setting orthorhombic
_symmetry_space_group_name_H-M 'P n a 21'
_atom_sites_solution_hydrogens geom
_atom_sites_solution_primary direct
_atom_sites_solution_secondary difmap
_audit_creation_method SHELXL-97
_audit_update_record
;
2014-03-31 deposited with the CCDC.
2017-10-17 downloaded from the CCDC.
;
_cell_angle_alpha 90.00
_cell_angle_beta 90.00
_cell_angle_gamma 90.00
_cell_formula_units_Z 12
_cell_length_a 24.106(3)
_cell_length_b 8.4201(10)
_cell_length_c 20.584(2)
_cell_measurement_reflns_used 2756
_cell_measurement_temperature 293(2)
_cell_measurement_theta_max 48.400
_cell_measurement_theta_min 5.204
_cell_volume 4178.0(8)
_computing_cell_refinement 'Bruker SMART'
_computing_data_collection 'Bruker SMART'
_computing_data_reduction 'Bruker SHELXTL'
_computing_molecular_graphics 'Bruker SHELXTL'
_computing_publication_material 'Bruker SHELXTL'
_computing_structure_refinement 'SHELXL-97 (Sheldrick, 1997)'
_computing_structure_solution 'SHELXS-97 (Sheldrick, 1990)'
_diffrn_ambient_temperature 293(2)
_diffrn_measured_fraction_theta_full 0.960
_diffrn_measured_fraction_theta_max 0.960
_diffrn_measurement_device_type 'CCD area detector'
_diffrn_measurement_method 'phi and omega scans'
_diffrn_radiation_monochromator graphite
_diffrn_radiation_source 'fine-focus sealed tube'
_diffrn_radiation_type MoK\a
_diffrn_radiation_wavelength 0.71073
_diffrn_reflns_av_R_equivalents 0.0997
_diffrn_reflns_av_sigmaI/netI 0.1188
_diffrn_reflns_limit_h_max 31
_diffrn_reflns_limit_h_min -19
_diffrn_reflns_limit_k_max 11
_diffrn_reflns_limit_k_min -11
_diffrn_reflns_limit_l_max 27
_diffrn_reflns_limit_l_min -24
_diffrn_reflns_number 24306
_diffrn_reflns_theta_full 28.30
_diffrn_reflns_theta_max 28.30
_diffrn_reflns_theta_min 1.96
_exptl_absorpt_coefficient_mu 1.771
_exptl_absorpt_correction_T_max 1.0000
_exptl_absorpt_correction_T_min 0.0656
_exptl_absorpt_correction_type sadabs
_exptl_crystal_colour colourless
_exptl_crystal_density_diffrn 1.561
_exptl_crystal_density_method 'not measured'
_exptl_crystal_F_000 1992
_exptl_crystal_size_max 0.606
_exptl_crystal_size_mid 0.356
_exptl_crystal_size_min 0.289
_refine_diff_density_max 1.746
_refine_diff_density_min -0.478
_refine_diff_density_rms 0.137
_refine_ls_abs_structure_details 'Flack H D (1983), Acta Cryst. A39, 876-881'
_refine_ls_abs_structure_Flack 0.00(4)
_refine_ls_extinction_method none
_refine_ls_goodness_of_fit_ref 0.846
_refine_ls_hydrogen_treatment mixed
_refine_ls_matrix_type full
_refine_ls_number_parameters 495
_refine_ls_number_reflns 9454
_refine_ls_number_restraints 1
_refine_ls_restrained_S_all 0.846
_refine_ls_R_factor_all 0.1417
_refine_ls_R_factor_gt 0.0743
_refine_ls_shift/su_max 0.322
_refine_ls_shift/su_mean 0.054
_refine_ls_structure_factor_coef Fsqd
_refine_ls_weighting_details 'calc w=1/[\s^2^(Fo^2^)+(0.0982P)^2^+0.0000P] where P=(Fo^2^+2Fc^2^)/3'
_refine_ls_weighting_scheme calc
_refine_ls_wR_factor_gt 0.1769
_refine_ls_wR_factor_ref 0.2014
_reflns_number_gt 4145
_reflns_number_total 9454
_reflns_threshold_expression >2sigma(I)
_cod_data_source_file c7qo00882a2.cif
_cod_data_source_block cd2335
_cod_depositor_comments
;
The following automatic conversions were performed:

data item '_symmetry_cell_setting' value 'Orthorhombic' was changed
to 'orthorhombic' in accordance with the
/home/saulius/struct/COD-crude-data/automatic-downloads/DataCite-retrospective/RSC/depositions/lib/dictionaries/cif_core.dic
dictionary named 'cif_core.dic' version 2.4.2 last updated on
2011-04-26.

Automatic conversion script
Id: cif_fix_values 6909 2019-04-08 15:41:33Z antanas 

2022-03-31
Z value and formula fixed to values more according to usual
chemical conventions.                 miguel
;
_cod_original_formula_sum 'C24 H36  N12 O12 Cl3 Cu3'
_cod_original_formula_weight 981.62
_cod_original_formula_units_Z 4
_cod_original_cell_volume 4178.1(8)
_cod_original_sg_symbol_H-M Pna2(1)
_cod_database_code 1553925

loop_
_symmetry_equiv_pos_as_xyz
'x, y, z'
'-x, -y, z+1/2'
'x+1/2, -y+1/2, z'
'-x+1/2, y+1/2, z+1/2'

loop_
_atom_site_label
_atom_site_type_symbol
_atom_site_fract_x
_atom_site_fract_y
_atom_site_fract_z
_atom_site_U_iso_or_equiv
_atom_site_adp_type
_atom_site_occupancy
_atom_site_symmetry_multiplicity
_atom_site_calc_flag
_atom_site_refinement_flags
Cu1 Cu 0.95648(5) 0.78417(14) 0.50417(6) 0.0572(4) Uani 1 1 d .
Cu2 Cu 0.03999(5) 0.29688(15) 0.34780(4) 0.0506(3) Uani 1 1 d .
Cu3 Cu 0.70905(5) 0.80142(13) 0.67066(7) 0.0556(3) Uani 1 1 d .
Cl1 Cl 0.7950(2) 0.2361(11) 0.5071(4) 0.219(3) Uani 1 1 d .
Cl2 Cl 0.5422(4) 0.235(2) 0.6746(9) 0.403(8) Uani 1 1 d .
Cl3 Cl 0.7798(13) 0.255(6) 0.831(3) 1.23(4) Uiso 1 1 d .
O1 O 0.8221(4) 0.2844(13) 0.5645(4) 0.113(4) Uani 1 1 d .
O2 O 0.8209(4) 0.2878(12) 0.4523(4) 0.098(3) Uani 1 1 d .
O3 O 0.7420(3) 0.2999(10) 0.5100(5) 0.093(3) Uani 1 1 d .
O4 O 0.7900(6) 0.0670(8) 0.5067(8) 0.183(6) Uani 1 1 d .
O5 O 0.5681(5) 0.3036(16) 0.6168(7) 0.146(5) Uani 1 1 d .
O6 O 0.5683(6) 0.2866(17) 0.7298(6) 0.149(6) Uani 1 1 d .
O7 O 0.4874(3) 0.2933(11) 0.6720(6) 0.115(3) Uani 1 1 d .
O8 O 0.5449(10) 0.0691(17) 0.6669(17) 0.344(19) Uani 1 1 d .
O9 O 0.7406(4) 0.2507(15) 0.8316(5) 0.139(5) Uani 1 1 d .
O10 O 0.8236(5) 0.2884(16) 0.7849(6) 0.135(5) Uani 1 1 d .
O11 O 0.8094(8) 0.0791(19) 0.8302(10) 0.258(10) Uani 1 1 d .
O12 O 0.8203(5) 0.2778(12) 0.8926(5) 0.112(4) Uani 1 1 d .
N1 N 0.9135(3) 0.8692(11) 0.5801(4) 0.053(2) Uani 1 1 d .
N2 N 0.9554(3) 0.5527(9) 0.5063(5) 0.055(2) Uani 1 1 d .
N3 N 1.0341(3) 0.8673(9) 0.5088(4) 0.0557(18) Uani 1 1 d .
N4 N 0.9189(3) 0.8736(11) 0.4244(4) 0.061(2) Uani 1 1 d .
N5 N -0.0361(3) 0.3781(10) 0.3416(4) 0.061(2) Uani 1 1 d .
N6 N 0.0767(3) 0.3836(9) 0.4273(3) 0.0467(18) Uani 1 1 d .
N7 N 0.0406(4) 0.0645(11) 0.3448(5) 0.067(3) Uani 1 1 d .
N8 N 0.0804(3) 0.3790(9) 0.2711(4) 0.053(2) Uani 1 1 d .
N9 N 0.7089(3) 1.0418(12) 0.6702(6) 0.066(2) Uani 1 1 d .
N10 N 0.7490(4) 0.7290(10) 0.5922(5) 0.063(3) Uani 1 1 d .
N11 N 0.7465(4) 0.7378(10) 0.7517(5) 0.061(2) Uani 1 1 d .
N12 N 0.6306(3) 0.7349(9) 0.6715(5) 0.0593(18) Uani 1 1 d .
C1 C 0.8909(4) 0.9277(12) 0.6195(5) 0.053(2) Uani 1 1 d .
C2 C 0.8613(4) 1.0000(13) 0.6760(8) 0.079(3) Uani 1 1 d .
H2A H 0.8736 0.9504 0.7154 0.119 Uiso 1 1 calc R
H2B H 0.8221 0.9845 0.6711 0.119 Uiso 1 1 calc R
H2C H 0.8692 1.1117 0.6777 0.119 Uiso 1 1 calc R
C3 C 0.9558(3) 0.4113(9) 0.5082(6) 0.042(2) Uani 1 1 d .
C4 C 0.9577(5) 0.2469(8) 0.5122(8) 0.063(4) Uani 1 1 d .
H4A H 0.9764 0.2050 0.4748 0.095 Uiso 1 1 calc R
H4B H 0.9206 0.2054 0.5140 0.095 Uiso 1 1 calc R
H4C H 0.9775 0.2164 0.5508 0.095 Uiso 1 1 calc R
C5 C 1.0772(3) 0.9237(10) 0.5063(5) 0.053(2) Uani 1 1 d .
C6 C 1.1293(4) 0.9852(11) 0.5043(8) 0.070(3) Uani 1 1 d .
H6A H 1.1516 0.9364 0.5374 0.105 Uiso 1 1 calc R
H6B H 1.1276 1.0977 0.5117 0.105 Uiso 1 1 calc R
H6C H 1.1454 0.9650 0.4625 0.105 Uiso 1 1 calc R
C7 C 0.8953(4) 0.9365(12) 0.3832(5) 0.056(3) Uani 1 1 d .
C8 C 0.8610(5) 1.0017(15) 0.3351(8) 0.091(4) Uani 1 1 d .
H8A H 0.8248 0.9541 0.3376 0.137 Uiso 1 1 calc R
H8B H 0.8767 0.9815 0.2931 0.137 Uiso 1 1 calc R
H8C H 0.8579 1.1142 0.3417 0.137 Uiso 1 1 calc R
C9 C -0.0780(4) 0.4352(10) 0.3341(4) 0.050(2) Uani 1 1 d .
C10 C -0.1346(4) 0.5152(13) 0.3248(6) 0.066(3) Uani 1 1 d .
H10A H -0.1317 0.6260 0.3353 0.098 Uiso 1 1 calc R
H10B H -0.1614 0.4659 0.3528 0.098 Uiso 1 1 calc R
H10C H -0.1462 0.5037 0.2804 0.098 Uiso 1 1 calc R
C11 C 0.1010(4) 0.4333(11) 0.4674(4) 0.050(2) Uani 1 1 d .
C12 C 0.1310(5) 0.5091(11) 0.5232(6) 0.073(4) Uani 1 1 d .
H12A H 0.1425 0.6143 0.5111 0.110 Uiso 1 1 calc R
H12B H 0.1630 0.4468 0.5340 0.110 Uiso 1 1 calc R
H12C H 0.1067 0.5149 0.5601 0.110 Uiso 1 1 calc R
C13 C 0.0404(4) -0.0615(15) 0.3406(5) 0.057(3) Uani 1 1 d .
C14 C 0.0435(5) -0.2351(14) 0.3387(6) 0.082(5) Uani 1 1 d .
H14A H 0.0750 -0.2669 0.3133 0.122 Uiso 1 1 calc R
H14B H 0.0103 -0.2769 0.3195 0.122 Uiso 1 1 calc R
H14C H 0.0473 -0.2755 0.3821 0.122 Uiso 1 1 calc R
C15 C 0.1015(4) 0.4373(10) 0.2259(4) 0.042(2) Uani 1 1 d .
C16 C 0.1253(4) 0.5068(14) 0.1705(7) 0.085(4) Uani 1 1 d .
H16A H 0.1474 0.4294 0.1481 0.127 Uiso 1 1 calc R
H16B H 0.1483 0.5944 0.1834 0.127 Uiso 1 1 calc R
H16C H 0.0964 0.5443 0.1423 0.127 Uiso 1 1 calc R
C17 C 0.7109(4) 1.1757(12) 0.6723(7) 0.058(3) Uani 1 1 d .
C18 C 0.7116(4) 1.3493(10) 0.6717(7) 0.072(3) Uani 1 1 d .
H18A H 0.7341 1.3857 0.6362 0.108 Uiso 1 1 calc R
H18B H 0.7268 1.3877 0.7118 0.108 Uiso 1 1 calc R
H18C H 0.6745 1.3884 0.6665 0.108 Uiso 1 1 calc R
C19 C 0.7713(4) 0.7091(12) 0.5459(5) 0.053(3) Uani 1 1 d .
C20 C 0.7985(4) 0.6836(15) 0.4839(5) 0.071(3) Uani 1 1 d .
H20A H 0.7889 0.5805 0.4676 0.106 Uiso 1 1 calc R
H20B H 0.8380 0.6898 0.4896 0.106 Uiso 1 1 calc R
H20C H 0.7868 0.7634 0.4537 0.106 Uiso 1 1 calc R
C21 C 0.7683(4) 0.7268(12) 0.8026(5) 0.054(3) Uani 1 1 d .
C22 C 0.7982(5) 0.7110(17) 0.8603(5) 0.082(4) Uani 1 1 d .
H22A H 0.8202 0.6160 0.8587 0.122 Uiso 1 1 calc R
H22B H 0.7729 0.7049 0.8963 0.122 Uiso 1 1 calc R
H22C H 0.8221 0.8013 0.8658 0.122 Uiso 1 1 calc R
C23 C 0.5845(4) 0.7200(10) 0.6747(6) 0.055(2) Uani 1 1 d .
C24 C 0.5252(4) 0.6991(15) 0.6748(7) 0.090(4) Uani 1 1 d .
H24A H 0.5155 0.6127 0.6466 0.135 Uiso 1 1 calc R
H24B H 0.5077 0.7947 0.6598 0.135 Uiso 1 1 calc R
H24C H 0.5129 0.6759 0.7181 0.135 Uiso 1 1 calc R

loop_
_atom_site_aniso_label
_atom_site_aniso_U_11
_atom_site_aniso_U_22
_atom_site_aniso_U_33
_atom_site_aniso_U_23
_atom_site_aniso_U_13
_atom_site_aniso_U_12
Cu1 0.0500(8) 0.0572(7) 0.0643(9) -0.0003(8) -0.0002(7) -0.0003(6)
Cu2 0.0448(7) 0.0616(7) 0.0454(7) 0.0040(7) -0.0030(6) -0.0032(6)
Cu3 0.0462(6) 0.0667(7) 0.0540(6) 0.0006(9) -0.0011(6) 0.0001(6)
Cl1 0.097(4) 0.388(11) 0.171(7) -0.002(7) -0.013(4) 0.006(5)
Cl2 0.194(10) 0.72(3) 0.293(13) 0.056(17) 0.125(12) 0.057(13)
O1 0.061(6) 0.220(11) 0.058(5) -0.056(6) -0.033(5) 0.008(6)
O2 0.083(7) 0.162(9) 0.050(5) 0.015(5) 0.020(5) -0.007(6)
O3 0.032(4) 0.167(8) 0.080(5) -0.012(6) -0.007(4) 0.044(4)
O4 0.273(15) 0.000(3) 0.275(15) 0.001(7) 0.044(13) -0.004(5)
O5 0.085(8) 0.222(13) 0.129(9) 0.085(9) 0.039(7) -0.001(8)
O6 0.127(11) 0.261(15) 0.059(6) 0.007(8) -0.057(7) -0.007(9)
O7 0.039(4) 0.203(9) 0.103(6) 0.015(8) 0.013(6) 0.021(5)
O8 0.38(3) 0.085(10) 0.57(5) 0.043(18) -0.10(3) -0.012(12)
O9 0.071(6) 0.285(15) 0.063(6) 0.004(6) -0.001(5) 0.011(7)
O10 0.088(8) 0.232(14) 0.086(7) 0.020(8) 0.018(6) -0.053(8)
O11 0.33(2) 0.193(16) 0.252(18) -0.094(16) -0.080(17) 0.111(16)
O12 0.123(9) 0.158(9) 0.054(5) -0.014(5) -0.038(6) -0.027(7)
N1 0.037(4) 0.073(6) 0.048(5) -0.010(4) 0.007(4) 0.005(4)
N2 0.057(5) 0.042(4) 0.066(5) -0.012(6) 0.003(4) 0.008(4)
N3 0.042(4) 0.066(5) 0.058(5) -0.006(5) -0.004(4) 0.007(4)
N4 0.053(5) 0.073(6) 0.057(5) 0.003(5) -0.007(4) -0.013(5)
N5 0.035(4) 0.089(6) 0.058(5) -0.007(5) -0.007(4) 0.004(4)
N6 0.045(4) 0.053(5) 0.043(4) 0.000(4) -0.002(4) 0.004(4)
N7 0.062(5) 0.075(6) 0.063(6) -0.019(7) 0.004(5) 0.014(5)
N8 0.052(5) 0.056(5) 0.050(5) -0.004(4) -0.011(4) 0.003(4)
N9 0.050(4) 0.094(7) 0.055(4) 0.004(7) -0.003(5) 0.012(5)
N10 0.069(7) 0.072(6) 0.047(5) 0.006(4) 0.015(5) -0.003(4)
N11 0.051(6) 0.062(6) 0.070(6) 0.010(4) -0.001(5) -0.006(4)
N12 0.041(4) 0.074(5) 0.063(4) 0.001(4) -0.005(6) -0.008(4)
C1 0.034(5) 0.061(7) 0.065(6) 0.013(5) -0.009(5) -0.008(5)
C2 0.070(6) 0.082(8) 0.086(7) -0.023(8) 0.004(9) -0.002(6)
C3 0.049(5) 0.030(5) 0.047(5) -0.001(5) 0.005(4) 0.003(4)
C4 0.085(9) 0.003(4) 0.101(10) -0.003(5) -0.001(8) -0.002(4)
C5 0.034(4) 0.059(5) 0.066(6) 0.008(5) 0.001(5) 0.002(4)
C6 0.071(6) 0.023(5) 0.115(9) -0.009(6) -0.024(7) -0.007(4)
C7 0.063(7) 0.062(7) 0.043(6) 0.001(5) 0.003(5) -0.013(6)
C8 0.073(8) 0.102(10) 0.099(10) 0.036(8) -0.019(8) -0.018(7)
C9 0.070(6) 0.048(5) 0.033(5) -0.008(4) 0.000(5) -0.022(5)
C10 0.044(6) 0.072(7) 0.081(8) 0.007(6) 0.010(6) 0.025(5)
C11 0.049(6) 0.055(6) 0.045(5) 0.000(5) -0.012(5) 0.001(5)
C12 0.109(9) 0.042(6) 0.069(8) -0.016(5) -0.044(7) -0.015(6)
C13 0.048(6) 0.082(8) 0.041(6) -0.014(7) 0.007(5) 0.000(6)
C14 0.053(8) 0.152(13) 0.040(8) -0.021(8) 0.001(6) 0.012(7)
C15 0.045(5) 0.038(5) 0.044(5) -0.001(4) -0.014(4) 0.000(4)
C16 0.104(9) 0.093(9) 0.057(6) -0.004(8) 0.023(9) -0.014(7)
C17 0.041(5) 0.078(7) 0.055(5) 0.032(8) 0.013(6) 0.007(6)
C18 0.079(7) 0.046(6) 0.091(7) -0.007(9) 0.002(8) 0.006(6)
C19 0.045(6) 0.056(6) 0.057(7) 0.027(5) -0.003(5) -0.010(5)
C20 0.052(7) 0.095(9) 0.066(8) 0.002(7) 0.009(5) -0.003(7)
C21 0.034(6) 0.063(7) 0.065(7) 0.010(5) 0.013(5) 0.000(5)
C22 0.062(7) 0.149(12) 0.033(6) 0.005(7) -0.007(5) -0.007(8)
C23 0.059(5) 0.063(6) 0.043(4) -0.007(5) -0.003(6) 0.007(5)
C24 0.036(5) 0.152(13) 0.081(7) -0.044(10) 0.007(7) 0.002(6)

loop_
_atom_type_symbol
_atom_type_description
_atom_type_scat_dispersion_real
_atom_type_scat_dispersion_imag
_atom_type_scat_source
C C 0.0033 0.0016 'International Tables Vol C Tables 4.2.6.8 and 6.1.1.4'
H H 0.0000 0.0000 'International Tables Vol C Tables 4.2.6.8 and 6.1.1.4'
N N 0.0061 0.0033 'International Tables Vol C Tables 4.2.6.8 and 6.1.1.4'
O O 0.0106 0.0060 'International Tables Vol C Tables 4.2.6.8 and 6.1.1.4'
Cl Cl 0.1484 0.1585 'International Tables Vol C Tables 4.2.6.8 and 6.1.1.4'
Cu Cu 0.3201 1.2651 'International Tables Vol C Tables 4.2.6.8 and 6.1.1.4'

loop_
_geom_angle_atom_site_label_1
_geom_angle_atom_site_label_2
_geom_angle_atom_site_label_3
_geom_angle
N2 Cu1 N3 111.2(3)
N2 Cu1 N1 109.4(4)
N3 Cu1 N1 108.7(3)
N2 Cu1 N4 112.6(4)
N3 Cu1 N4 109.2(3)
N1 Cu1 N4 105.6(3)
N7 Cu2 N5 110.7(4)
N7 Cu2 N8 108.7(4)
N5 Cu2 N8 106.7(3)
N7 Cu2 N6 112.8(4)
N5 Cu2 N6 109.8(3)
N8 Cu2 N6 107.9(3)
N11 Cu3 N12 110.8(4)
N11 Cu3 N10 112.6(3)
N12 Cu3 N10 112.8(4)
N11 Cu3 N9 106.0(4)
N12 Cu3 N9 106.4(3)
N10 Cu3 N9 107.8(4)
O2 Cl1 O3 109.6(8)
O2 Cl1 O1 113.0(7)
O3 Cl1 O1 106.2(8)
O2 Cl1 O4 110.5(10)
O3 Cl1 O4 108.0(8)
O1 Cl1 O4 109.4(10)
O6 Cl2 O8 113(2)
O6 Cl2 O7 110.7(14)
O8 Cl2 O7 112.4(17)
O6 Cl2 O5 110.9(13)
O8 Cl2 O5 106.2(18)
O7 Cl2 O5 103.5(14)
O9 Cl3 O10 139(5)
O9 Cl3 O12 126(5)
O10 Cl3 O12 93(2)
O9 Cl3 O11 114(4)
O10 Cl3 O11 82(2)
O12 Cl3 O11 81(2)
C1 N1 Cu1 174.1(9)
C3 N2 Cu1 178.8(9)
C5 N3 Cu1 173.2(8)
C7 N4 Cu1 172.9(9)
C9 N5 Cu2 173.6(8)
C11 N6 Cu2 173.4(7)
C13 N7 Cu2 177.1(12)
C15 N8 Cu2 174.8(8)
C17 N9 Cu3 176.4(12)
C19 N10 Cu3 170.6(9)
C21 N11 Cu3 168.6(8)
C23 N12 Cu3 169.5(8)
N1 C1 C2 176.5(11)
C1 C2 H2A 109.6
C1 C2 H2B 109.4
H2A C2 H2B 109.5
C1 C2 H2C 109.4
H2A C2 H2C 109.5
H2B C2 H2C 109.5
N2 C3 C4 177.7(13)
C3 C4 H4A 109.5
C3 C4 H4B 109.5
H4A C4 H4B 109.5
C3 C4 H4C 109.5
H4A C4 H4C 109.5
H4B C4 H4C 109.5
N3 C5 C6 177.6(10)
C5 C6 H6A 109.7
C5 C6 H6B 109.5
H6A C6 H6B 109.5
C5 C6 H6C 109.3
H6A C6 H6C 109.5
H6B C6 H6C 109.5
N4 C7 C8 173.1(11)
C7 C8 H8A 109.5
C7 C8 H8B 109.3
H8A C8 H8B 109.5
C7 C8 H8C 109.6
H8A C8 H8C 109.5
H8B C8 H8C 109.5
N5 C9 C10 179.0(10)
C9 C10 H10A 109.5
C9 C10 H10B 109.6
H10A C10 H10B 109.5
C9 C10 H10C 109.3
H10A C10 H10C 109.5
H10B C10 H10C 109.5
N6 C11 C12 176.0(11)
C11 C12 H12A 109.4
C11 C12 H12B 109.4
H12A C12 H12B 109.5
C11 C12 H12C 109.6
H12A C12 H12C 109.5
H12B C12 H12C 109.5
N7 C13 C14 175.5(14)
C13 C14 H14A 109.5
C13 C14 H14B 109.4
H14A C14 H14B 109.5
C13 C14 H14C 109.5
H14A C14 H14C 109.5
H14B C14 H14C 109.5
N8 C15 C16 178.3(9)
C15 C16 H16A 109.4
C15 C16 H16B 109.6
H16A C16 H16B 109.4
C15 C16 H16C 109.5
H16A C16 H16C 109.4
H16B C16 H16C 109.4
N9 C17 C18 176.7(16)
C17 C18 H18A 109.5
C17 C18 H18B 109.4
H18A C18 H18B 109.5
C17 C18 H18C 109.5
H18A C18 H18C 109.5
H18B C18 H18C 109.5
N10 C19 C20 177.8(11)
C19 C20 H20A 109.5
C19 C20 H20B 109.5
H20A C20 H20B 109.5
C19 C20 H20C 109.5
H20A C20 H20C 109.5
H20B C20 H20C 109.5
N11 C21 C22 175.3(12)
C21 C22 H22A 109.4
C21 C22 H22B 109.5
H22A C22 H22B 109.5
C21 C22 H22C 109.5
H22A C22 H22C 109.5
H22B C22 H22C 109.5
N12 C23 C24 176.7(15)
C23 C24 H24A 109.5
C23 C24 H24B 109.5
H24A C24 H24B 109.5
C23 C24 H24C 109.5
H24A C24 H24C 109.5
H24B C24 H24C 109.5

loop_
_geom_bond_atom_site_label_1
_geom_bond_atom_site_label_2
_geom_bond_distance
Cu1 N2 1.949(7)
Cu1 N3 2.000(7)
Cu1 N1 2.008(8)
Cu1 N4 2.021(9)
Cu2 N7 1.957(10)
Cu2 N5 1.961(7)
Cu2 N8 1.980(8)
Cu2 N6 1.998(8)
Cu3 N11 1.972(10)
Cu3 N12 1.973(7)
Cu3 N10 1.976(10)
Cu3 N9 2.024(10)
Cl1 O2 1.362(11)
Cl1 O3 1.388(8)
Cl1 O1 1.409(10)
Cl1 O4 1.429(10)
Cl2 O6 1.37(2)
Cl2 O8 1.41(2)
Cl2 O7 1.409(12)
Cl2 O5 1.461(18)
Cl3 O9 0.94(3)
Cl3 O10 1.44(4)
Cl3 O12 1.62(5)
Cl3 O11 1.64(5)
N1 C1 1.094(11)
N2 C3 1.192(9)
N3 C5 1.144(9)
N4 C7 1.151(11)
N5 C9 1.129(10)
N6 C11 1.095(10)
N7 C13 1.065(12)
N8 C15 1.169(10)
N9 C17 1.129(11)
N10 C19 1.109(12)
N11 C21 1.176(13)
N12 C23 1.120(10)
C1 C2 1.493(16)
C2 H2A 0.9600
C2 H2B 0.9600
C2 H2C 0.9600
C3 C4 1.388(10)
C4 H4A 0.9600
C4 H4B 0.9600
C4 H4C 0.9600
C5 C6 1.359(13)
C6 H6A 0.9600
C6 H6B 0.9600
C6 H6C 0.9600
C7 C8 1.401(15)
C8 H8A 0.9600
C8 H8B 0.9600
C8 H8C 0.9600
C9 C10 1.535(13)
C10 H10A 0.9600
C10 H10B 0.9600
C10 H10C 0.9600
C11 C12 1.500(13)
C12 H12A 0.9600
C12 H12B 0.9600
C12 H12C 0.9600
C13 C14 1.464(14)
C14 H14A 0.9600
C14 H14B 0.9600
C14 H14C 0.9600
C15 C16 1.403(15)
C16 H16A 0.9603
C16 H16B 0.9603
C16 H16C 0.9603
C17 C18 1.462(13)
C18 H18A 0.9600
C18 H18B 0.9600
C18 H18C 0.9600
C19 C20 1.449(14)
C20 H20A 0.9600
C20 H20B 0.9600
C20 H20C 0.9600
C21 C22 1.396(14)
C22 H22A 0.9600
C22 H22B 0.9600
C22 H22C 0.9600
C23 C24 1.440(12)
C24 H24A 0.9600
C24 H24B 0.9600
C24 H24C 0.9600

loop_
_geom_torsion_atom_site_label_1
_geom_torsion_atom_site_label_2
_geom_torsion_atom_site_label_3
_geom_torsion_atom_site_label_4
_geom_torsion
N2 Cu1 N1 C1 -177(100)
N3 Cu1 N1 C1 61(7)
N4 Cu1 N1 C1 -56(7)
N3 Cu1 N2 C3 24(51)
N1 Cu1 N2 C3 -97(51)
N4 Cu1 N2 C3 146(51)
N2 Cu1 N3 C5 129(7)
N1 Cu1 N3 C5 -110(7)
N4 Cu1 N3 C5 4(7)
N2 Cu1 N4 C7 140(6)
N3 Cu1 N4 C7 -96(6)
N1 Cu1 N4 C7 21(7)
N7 Cu2 N5 C9 -137(7)
N8 Cu2 N5 C9 -19(7)
N6 Cu2 N5 C9 98(7)
N7 Cu2 N6 C11 99(7)
N5 Cu2 N6 C11 -137(7)
N8 Cu2 N6 C11 -21(7)
N5 Cu2 N7 C13 70(21)
N8 Cu2 N7 C13 -47(21)
N6 Cu2 N7 C13 -167(21)
N7 Cu2 N8 C15 147(8)
N5 Cu2 N8 C15 27(8)
N6 Cu2 N8 C15 -91(8)
N11 Cu3 N9 C17 18(19)
N12 Cu3 N9 C17 136(19)
N10 Cu3 N9 C17 -103(19)
N11 Cu3 N10 C19 -124(6)
N12 Cu3 N10 C19 109(6)
N9 Cu3 N10 C19 -8(6)
N12 Cu3 N11 C21 -106(4)
N10 Cu3 N11 C21 127(4)
N9 Cu3 N11 C21 9(4)
N11 Cu3 N12 C23 99(7)
N10 Cu3 N12 C23 -134(7)
N9 Cu3 N12 C23 -16(7)
Cu1 N1 C1 C2 -144(14)
Cu1 N2 C3 C4 19(75)
Cu1 N3 C5 C6 -151(27)
Cu1 N4 C7 C8 -86(13)
Cu2 N5 C9 C10 -79(67)
Cu2 N6 C11 C12 129(13)
Cu2 N7 C13 C14 149(15)
Cu2 N8 C15 C16 -60(39)
Cu3 N9 C17 C18 167(13)
Cu3 N10 C19 C20 -79(33)
Cu3 N11 C21 C22 -110(14)
Cu3 N12 C23 C24 116(17)
